data_2009468
loop_
_publ_author_name
'Lis, Tadeusz'

_publ_section_title
;
 Zinc(II) bis(phosphoglycolate) dihydrate and calcium
 bis(phosphoglycolate) dihydrate
;
_journal_issue 2
_journal_name_full 'Acta Crystallographica Section C'
_journal_page_first 181
_journal_page_last 185
_journal_paper_doi 10.1107/S0108270193007711
_journal_volume 50
_journal_year 1994
_chemical_formula_moiety '[Ca (C2 H4 O6 P)2 ] , 2H2 O'
_chemical_formula_sum 'C4 H12 Ca O14 P2'
_chemical_formula_weight 386.16
_chemical_name_systematic
;
calcium bis(phosphoglycolate) dihydrate
;
_space_group_IT_number 14
_symmetry_cell_setting monoclinic
_symmetry_space_group_name_Hall '-P 2yab'
_symmetry_space_group_name_H-M 'P 1 21/a 1'
_cell_angle_alpha 90
_cell_angle_beta 90.42(4)
_cell_angle_gamma 90
_cell_formula_units_Z 4
_cell_length_a 7.431(3)
_cell_length_b 21.300(9)
_cell_length_c 8.838(5)
_cell_measurement_reflns_used 25
_cell_measurement_temperature 295(2)
_cell_measurement_theta_max 14
_cell_measurement_theta_min 10
_cell_volume 1398.8(11)
_computing_data_collection 'Kuma KM-4 software 1989'
_computing_structure_refinement 'SHELX76 (Sheldrick, 1976)'
_diffrn_ambient_temperature 295(2)
_diffrn_measurement_device 'Kuma KM-4 automated four-circle \k-axis diffractometer'
_diffrn_measurement_method \w/2\q
_diffrn_radiation_monochromator graphite
_diffrn_radiation_source 'X-ray tube'
_diffrn_radiation_type 'Cu K\a'
_diffrn_radiation_wavelength 1.5418
_diffrn_reflns_av_R_equivalents 0.020
_diffrn_reflns_limit_h_max 8
_diffrn_reflns_limit_h_min 0
_diffrn_reflns_limit_k_max 26
_diffrn_reflns_limit_k_min 0
_diffrn_reflns_limit_l_max 11
_diffrn_reflns_limit_l_min -11
_diffrn_reflns_number 2987
_diffrn_reflns_theta_max 75
_diffrn_reflns_theta_min 2
_diffrn_standards_decay_% 2.5
_diffrn_standards_interval_count 100
_diffrn_standards_number 3
_exptl_absorpt_coefficient_mu 6.81
_exptl_absorpt_correction_T_max 1.289
_exptl_absorpt_correction_T_min 0.814
_exptl_absorpt_correction_type 'DIFABS (Walker & Stuart, 1983)'
_exptl_crystal_colour colourless
_exptl_crystal_density_diffrn 1.833(2)
_exptl_crystal_description 'platy shape'
_exptl_crystal_F_000 792
_exptl_crystal_size_max 0.35
_exptl_crystal_size_mid 0.30
_exptl_crystal_size_min 0.10
_refine_diff_density_max 0.44
_refine_diff_density_min -0.54
_refine_ls_hydrogen_treatment refall
_refine_ls_matrix_type full
_refine_ls_number_constraints 14
_refine_ls_number_parameters 239
_refine_ls_number_reflns 2223
_refine_ls_R_factor_obs 0.0418
_refine_ls_shift/esd_max 0.15
_refine_ls_structure_factor_coef F
_refine_ls_weighting_details 'w = 1/[\s^2^(F~o~) + 0.0015F~o~^2^]'
_refine_ls_weighting_scheme calc
_refine_ls_wR_factor_obs 0.0678
_reflns_number_observed 2302
_reflns_observed_criterion F>6.0\s(F)
_cod_data_source_file mu1054.cif
_cod_data_source_block C4H12O14P2Ca
_cod_depositor_comments
;

    Replacing symmetry operator '0.5-x,0.5-y,z' -> '0.5-x,0.5+y,-z'
    because:

    a) Old symmetry operators constituted 'P m a n' spacegroup, which is
       different from the one that is specified by publication authors;

    b) Reconstruction of cell contents using old symmetry operators
       resulted in steric clashes;

    c) '0.5-x,0.5+y,-z' is symmetry operator of 'P 1 21/a 1' spacegroup
       and is missing in _symmetry_equiv_pos_as_xyz loop;

    d) After the replacement the contents of reconstructed cell matches
       formula 'C4 H12 Ca O14 P2', which is given by publication authors.

    Andrius Merkys
    2014-06-18


The following automatic conversions were performed:

'_refine_ls_weighting_scheme' value 'calc w = 1/[\s^2^(F~o~) +
0.0015F~o~^2^]' was changed to 'calc'. New tag
'_refine_ls_weighting_details' was created. The value of the new tag
was set to 'w = 1/[\s^2^(F~o~) + 0.0015F~o~^2^]'.

Automatic conversion script
Id: cif_fix_values 3143 2015-03-26 13:38:13Z robertas 
;
_cod_original_cell_volume 1398.8(12)
_cod_original_sg_symbol_H-M 'P 21/a'
_cod_original_formula_sum 'C4 H12 Ca1 O14 P2'
_cod_database_code 2009468

loop_
_symmetry_equiv_pos_as_xyz
+x,+y,+z
0.5-x,0.5+y,-z
-x,-y,-z
0.5+x,0.5-y,z

loop_
_atom_site_aniso_label
_atom_site_aniso_U_11
_atom_site_aniso_U_22
_atom_site_aniso_U_33
_atom_site_aniso_U_12
_atom_site_aniso_U_13
_atom_site_aniso_U_23
Ca 0.0261(4) 0.0186(4) 0.0266(4) -0.0003(2) 0.0031(3) 0.0050(2)
P(1) 0.0283(5) 0.0147(4) 0.0145(4) -0.0014(3) 0.0026(3) 0.0019(2)
P(2) 0.0276(5) 0.0140(4) 0.0148(4) -0.0013(3) 0.0045(3) -0.0017(3)
O(1A) 0.0289(12) 0.0165(9) 0.0242(10) -0.0003(7) 0.0019(8) 0.0055(7)
O(2A) 0.0391(13) 0.0202(10) 0.0229(10) -0.0052(8) -0.0086(9) 0.0057(7)
O(3A) 0.0318(13) 0.0336(11) 0.0208(10) -0.0044(9) 0.0060(8) 0.0042(8)
O(4A) 0.0414(13) 0.0207(9) 0.0244(10) -0.0045(8) 0.0061(8) -0.0049(8)
O(5A) 0.120(3) 0.0281(13) 0.0265(12) 0.0151(14) -0.0083(14) -0.0071(10)
O(6A) 0.092(2) 0.0304(12) 0.0209(11) 0.0057(13) -0.0134(12) 0.0029(9)
O(1B) 0.0327(12) 0.0161(9) 0.0242(10) -0.0003(7) 0.0038(8) -0.0048(7)
O(2B) 0.0383(13) 0.0221(9) 0.0239(10) -0.0013(8) 0.0127(9) -0.0019(8)
O(3B) 0.0368(13) 0.0306(11) 0.0184(10) -0.0071(9) -0.0001(8) -0.0038(8)
O(4B) 0.0373(13) 0.0179(9) 0.0264(10) -0.0036(8) -0.0005(9) 0.0068(8)
O(5B) 0.129(3) 0.0291(13) 0.0290(13) 0.0198(16) 0.0209(15) 0.0083(10)
O(6B) 0.084(2) 0.0289(11) 0.0219(11) 0.0088(12) 0.0178(12) 0.0016(9)
O(7) 0.091(2) 0.0271(11) 0.0238(12) -0.0081(13) 0.0000(12) 0.0044(10)
O(8) 0.092(2) 0.0239(11) 0.0247(12) 0.0060(12) 0.0039(13) 0.0035(9)
C(1A) 0.0426(18) 0.0236(14) 0.0204(14) 0.0006(12) -0.0023(12) 0.0011(11)
C(2A) 0.0458(19) 0.0224(13) 0.0170(13) 0.0066(12) -0.0073(11) 0.0015(10)
C(1B) 0.0430(19) 0.0250(14) 0.0220(14) 0.0021(12) 0.0100(12) 0.0008(11)
C(2B) 0.057(2) 0.0261(14) 0.0188(13) 0.0099(14) 0.0118(12) 0.0013(11)

loop_
_atom_site_label
_atom_site_fract_x
_atom_site_fract_y
_atom_site_fract_z
_atom_site_U_iso_or_equiv
Ca 0.47305(8) 0.24959(2) 0.35650(6) 0.0237(2)
P(1) 0.73182(10) 0.11678(3) 0.44402(7) 0.0191(2)
P(2) 0.22909(9) 0.11839(3) 0.26764(7) 0.0188(2)
O(1A) 0.7224(3) 0.18027(8) 0.3707(3) 0.0232(5)
O(2A) 0.9017(4) 0.12286(9) 0.5526(3) 0.0274(5)
O(3A) 0.5681(3) 0.09654(10) 0.5286(3) 0.0287(5)
O(4A) 0.7756(4) 0.06383(9) 0.3288(3) 0.0288(5)
O(5A) 0.9383(6) 0.15343(12) 0.8430(3) 0.0583(10)
O(6A) 1.0230(5) 0.05663(11) 0.9058(3) 0.0478(8)
O(1B) 0.2196(3) 0.18094(8) 0.3455(3) 0.0244(5)
O(2B) 0.3956(4) 0.12789(9) 0.1577(3) 0.0281(5)
O(3B) 0.0653(4) 0.09804(10) 0.1821(3) 0.0286(5)
O(4B) 0.2806(3) 0.06423(8) 0.3778(3) 0.0272(5)
O(5B) 0.4345(6) 0.15886(12) -0.1325(3) 0.0623(11)
O(6B) 0.5287(5) 0.06321(11) -0.1923(3) 0.0450(8)
O(7) 0.4552(5) 0.26024(12) 0.0925(3) 0.0474(8)
O(8) 0.4649(6) 0.24395(11) 0.6211(3) 0.0470(9)
C(1A) 0.9699(5) 0.10002(14) 0.8113(4) 0.0289(7)
C(2A) 0.9563(5) 0.07379(13) 0.6524(4) 0.0285(7)
C(1B) 0.4696(5) 0.10618(14) -0.0992(4) 0.0300(7)
C(2B) 0.4545(6) 0.07960(14) 0.0576(4) 0.0338(8)
H(4A) 0.885(4) 0.071(2) 0.272(5) 0.048(12)
H(6A) 1.008(8) 0.068(3) 1.011(2) 0.078(17)
H(4B) 0.377(5) 0.075(3) 0.448(5) 0.067(16)
H(6B) 0.560(7) 0.079(3) -0.292(3) 0.068(15)
H(7) 0.479(12) 0.293(2) 0.020(5) 0.13(3)
H(71) 0.438(11) 0.223(2) 0.033(6) 0.13(3)
H(8) 0.421(6) 0.279(2) 0.680(5) 0.068(16)
H(81) 0.389(9) 0.209(2) 0.650(9) 0.16(3)
H(2A) 0.872(3) 0.0330(10) 0.646(4) 0.021(8)
H(21A) 1.086(2) 0.059(2) 0.611(4) 0.029(9)
H(2B) 0.576(3) 0.057(2) 0.100(5) 0.059(14)
H(21B) 0.354(3) 0.043(2) 0.055(5) 0.037(11)

loop_
_atom_type_symbol
_atom_type_scat_dispersion_real
_atom_type_scat_dispersion_imag
_atom_type_scat_source
Ca 0.341 1.286 International_Tables_Vol_IV_Table_2.2B
P 0.283 0.434 International_Tables_Vol_IV_Table_2.2B
O 0.047 0.032 International_Tables_Vol_IV_Table_2.2B
C 0.017 0.008 International_Tables_Vol_IV_Table_2.2B
H 0 0 International_Tables_Vol_IV_Table_2.2B

loop_
_geom_angle_atom_site_label_1
_geom_angle_atom_site_label_2
_geom_angle_atom_site_label_3
_geom_angle_site_symmetry_1
_geom_angle_site_symmetry_3
_geom_angle
_geom_angle_publ_flag
O(1A) P(1) O(2A) . . 102.8(2) yes
O(1A) P(1) O(3A) . . 116.1(2) yes
O(1A) P(1) O(4A) . . 112.3(2) yes
O(2A) P(1) O(3A) . . 111.6(2) yes
O(2A) P(1) O(4A) . . 106.6(2) yes
O(3A) P(1) O(4A) . . 107.0(2) yes
P(1) O(2A) C(2A) . . 122.5(2) yes
O(2A) C(2A) C(1A) . . 108.7(3) yes
C(2A) C(1A) O(5A) . . 123.8(3) yes
C(2A) C(1A) O(6A) . . 110.5(3) yes
O(5A) C(1A) O(6A) . . 125.7(4) yes
Ca O(1A) Ca . 4_555 102.50(10) yes
O(1A) Ca O(1A) . 2_555 174.00(10) yes
O(1A) Ca O(1B) . 4_555 77.60(10) yes
O(1A) Ca O(8) . . 86.60(10) yes
O(1A) Ca O(1B) 2_555 4_555 102.50(10) yes
O(1A) Ca O(8) 2_555 . 87.40(10) yes
O(1B) Ca O(7) . . 88.80(10) yes
O(1B) Ca O(7) 4_555 . 86.40(10) yes
O(7) Ca O(8) . . 174.60(10) yes
O(1B) P(2) O(2B) . . 101.9(2) yes
O(1B) P(2) O(3B) . . 116.7(2) yes
O(1B) P(2) O(4B) . . 112.5(2) yes
O(2B) P(2) O(3B) . . 111.2(2) yes
O(2B) P(2) O(4B) . . 106.7(2) yes
O(3B) P(2) O(4B) . . 107.3(2) yes
P(2) O(2B) C(2B) . . 122.0(2) yes
O(2B) C(2B) C(1B) . . 109.0(3) yes
C(2B) C(1B) O(5B) . . 124.5(4) yes
C(2B) C(1B) O(6B) . . 110.1(3) yes
O(5B) C(1B) O(6B) . . 125.4(4) yes
Ca O(1B) Ca . 2_555 103.10(10) yes
O(1A) Ca O(1B) . . 103.70(10) yes
O(1A) Ca O(7) . . 98.70(10) yes
O(1A) Ca O(1B) 2_555 . 76.70(10) yes
O(1A) Ca O(7) 2_555 . 87.30(10) yes
O(1B) Ca O(1B) . 4_555 175.20(10) yes
O(1B) Ca O(8) . . 89.00(10) yes
O(1B) Ca O(8) 4_555 . 95.70(10) yes

loop_
_geom_bond_atom_site_label_1
_geom_bond_atom_site_label_2
_geom_bond_site_symmetry_1
_geom_bond_site_symmetry_2
_geom_bond_distance
_geom_bond_publ_flag
Ca O(1A) . . 2.372(2) yes
Ca O(1A) . 2_455 2.392(2) yes
Ca O(7) . . 2.347(2) yes
P(1) O(1A) . . 1.501(2) yes
P(1) O(2A) . . 1.585(2) yes
P(1) O(3A) . . 1.496(2) yes
P(1) O(4A) . . 1.556(2) yes
O(2A) C(2A) . . 1.425(3) yes
C(2A) C(1A) . . 1.514(4) yes
C(1A) O(5A) . . 1.195(4) yes
C(1A) O(6A) . . 1.305(4) yes
Ca O(1B) . . 2.386(2) yes
Ca O(1B) . 4_555 2.358(2) yes
Ca O(8) . . 2.343(2) yes
P(2) O(1B) . . 1.501(2) yes
P(2) O(2B) . . 1.592(2) yes
P(2) O(3B) . . 1.492(2) yes
P(2) O(4B) . . 1.556(2) yes
O(2B) C(2B) . . 1.428(4) yes
C(2B) C(1B) . . 1.502(4) yes
C(1B) O(5B) . . 1.189(4) yes
C(1B) O(6B) . . 1.309(4) yes

loop_
_geom_torsion_atom_site_label_1
_geom_torsion_atom_site_label_2
_geom_torsion_atom_site_label_3
_geom_torsion_atom_site_label_4
_geom_torsion
_geom_torsion_publ_flag
O(1A) P(1) O(2A) C(2A) 176.6(5) yes
O(3A) P(1) O(2A) C(2A) 51.4(5) yes
O(4A) P(1) O(2A) C(2A) -65.1(5) yes
P(1) O(2A) C(2A) C(1A) -125.8(5) yes
O(2A) C(2A) C(1A) O(5A) 0.2(6) yes
O(2A) C(2A) C(1A) O(6A) -178.8(5) yes
O(1B) P(2) O(2B) C(2B) -179.2(3) yes
O(3B) P(2) O(2B) C(2B) -54.2(3) yes
O(4B) P(2) O(2B) C(2B) 62.6(3) yes
P(2) O(2B) C(2B) C(1B) 128.8(4) yes
O(2B) C(2B) C(1B) O(5B) -1.2(5) yes
O(2B) C(2B) C(1B) O(6B) 178.1(4) yes
